data_9012652
loop_
_publ_author_name
'Belovitskaya, Y. V.'
'Pekov, I. V.'
'Gobechiya, E. R.'
'Yamnova, N. A.'
'Kabalov, Y. K.'
'Chukanov, N. V.'
'Schneider, J.'

_publ_section_title
;
 Crystal structures of two ancylite modifications
 Sample: Specimen 54
;
_journal_name_full 'Crystallography Reports'
_journal_page_first 223
_journal_page_last 228
_journal_paper_doi 10.1134/1.1466496
_journal_volume 47
_journal_year 2002
_chemical_compound_source 'Tulilukht Bay, Khibiny massif, Kola Peninsula, Russia'
_chemical_formula_sum 'C H2.225 Ba0.005 Ca0.025 Ce0.31 F0.075 La0.2 Nd0.045 O3.925 Pr0.015 Sr0.4'
_chemical_name_mineral Ancylite-(Ce)
_space_group_IT_number 62
_symmetry_space_group_name_Hall '-P 2n 2a'
_symmetry_space_group_name_H-M 'P m c n'
_cell_angle_alpha 90
_cell_angle_beta 90
_cell_angle_gamma 90
_cell_formula_units_Z 4
_cell_length_a 5.0577
_cell_length_b 8.5665
_cell_length_c 7.3151
_cell_volume 316.940
_database_code_amcsd 0012379
_exptl_crystal_density_diffrn 4.087
_cod_original_formula_sum '(Sr.4 Ca.025 Ba.005 Ce.31 La.2 Nd.045 Pr.015) C O3.925 F.075 H2.225'
_cod_database_code 9012652

loop_
_space_group_symop_operation_xyz
x,y,z
1/2-x,y,z
1/2+x,-y,-z
1/2+x,1/2+y,1/2-z
1/2-x,1/2-y,1/2+z
x,1/2-y,1/2+z
-x,1/2+y,1/2-z
-x,-y,-z

loop_
_atom_site_label
_atom_site_fract_x
_atom_site_fract_y
_atom_site_fract_z
_atom_site_occupancy
_atom_site_U_iso_or_equiv
_atom_site_type_symbol
_atom_site_attached_hydrogens
SrM 0.25000 0.34090 0.64820 0.40000 0.01216 Sr 0
CaM 0.25000 0.34090 0.64820 0.02500 0.01216 Ca 0
BaM 0.25000 0.34090 0.64820 0.00500 0.01216 Ba 0
CeM 0.25000 0.34090 0.64820 0.31000 0.01216 Ce 0
LaM 0.25000 0.34090 0.64820 0.20000 0.01216 La 0
NdM 0.25000 0.34090 0.64820 0.04500 0.01216 Nd 0
PrM 0.25000 0.34090 0.64820 0.01500 0.01216 Pr 0
C 0.75000 0.19610 0.81540 1.00000 0.04686 C 0
O1 0.75000 0.32860 0.73360 1.00000 0.03420 O 0
O2 0.52660 0.12230 0.85250 1.00000 0.01520 O 0
O-H3 0.25000 0.41830 0.97360 0.42500 0.03420 O 1
F3 0.25000 0.41830 0.97360 0.07500 0.03420 F 0
Wat3 0.25000 0.41830 0.97360 0.50000 0.03420 O 2

loop_
_cod_changelog_entry_id
_cod_changelog_entry_author
_cod_changelog_entry_date
_cod_changelog_entry_text
1
;cod-tools version 3.8.0
Id: cif_guess_AMCSD_atom_types 9581 2023-05-17 12:35:41Z saulius
;
2023-05-18T11:42:04+03:00
;Derived atom types and hydrogen counts
from atom names that follow the AMCSD naming convention
(Wat == water, O-H == hydroxyl).
;

loop_
_cod_related_entry_id
_cod_related_entry_database
_cod_related_entry_code
1 AMCSD 0012379
